data_4065631
loop_
_publ_author_name
'Xiao, Xu-Qiong'
'Jia, Ai-Quan'
'Lin, Yue-Jian'
'Jin, Guo-Xin'

_publ_section_title
;
 Self-Assembly of Palladium-Based Macrocycles with N-Heterocyclic Carbene
 as the &#x201C;Corner&#x201D; Ligand&#x2020;
;
_journal_issue 21
_journal_name_full Organometallics
_journal_page_first 4842
_journal_paper_doi 10.1021/om100040g
_journal_volume 29
_journal_year 2010
_chemical_formula_sum 'C35 H36 F6 N8 O6 Pd S2'
_chemical_formula_weight 949.24
_chemical_name_systematic
; 
 ? 
;
_space_group_IT_number 58
_symmetry_cell_setting orthorhombic
_symmetry_space_group_name_Hall '-P 2 2n'
_symmetry_space_group_name_H-M 'P n n m'
_atom_sites_solution_hydrogens geom
_atom_sites_solution_primary direct
_atom_sites_solution_secondary difmap
_audit_creation_method SHELXL-97
_cell_angle_alpha 90.00
_cell_angle_beta 90.00
_cell_angle_gamma 90.00
_cell_formula_units_Z 4
_cell_length_a 19.935(8)
_cell_length_b 12.762(5)
_cell_length_c 19.086(8)
_cell_measurement_reflns_used 752
_cell_measurement_temperature 293(2)
_cell_measurement_theta_max 24.230
_cell_measurement_theta_min 2.593
_cell_volume 4856(3)
_computing_cell_refinement 'Bruker SMART'
_computing_data_collection 'Bruker SMART'
_computing_data_reduction 'Bruker SHELXTL'
_computing_molecular_graphics 'Bruker SHELXTL'
_computing_publication_material 'Bruker SHELXTL'
_computing_structure_refinement 'SHELXL-97 (Sheldrick, 1997)'
_computing_structure_solution 'SHELXS-97 (Sheldrick, 1990)'
_diffrn_ambient_temperature 293(2)
_diffrn_measured_fraction_theta_full 1.000
_diffrn_measured_fraction_theta_max 1.000
_diffrn_measurement_device_type 'CCD area detector'
_diffrn_measurement_method 'phi and omega scans'
_diffrn_radiation_monochromator graphite
_diffrn_radiation_source 'fine-focus sealed tube'
_diffrn_radiation_type MoK\a
_diffrn_radiation_wavelength 0.71073
_diffrn_reflns_av_R_equivalents 0.1340
_diffrn_reflns_av_sigmaI/netI 0.1271
_diffrn_reflns_limit_h_max 23
_diffrn_reflns_limit_h_min -17
_diffrn_reflns_limit_k_max 15
_diffrn_reflns_limit_k_min -15
_diffrn_reflns_limit_l_max 22
_diffrn_reflns_limit_l_min -20
_diffrn_reflns_number 19516
_diffrn_reflns_theta_full 25.01
_diffrn_reflns_theta_max 25.01
_diffrn_reflns_theta_min 1.48
_diffrn_standards_decay_% 6.10
_exptl_absorpt_coefficient_mu 0.536
_exptl_absorpt_correction_T_max 0.9584
_exptl_absorpt_correction_T_min 0.9239
_exptl_absorpt_correction_type multi-scan
_exptl_absorpt_process_details sadabs
_exptl_crystal_colour colorless
_exptl_crystal_density_diffrn 1.298
_exptl_crystal_density_method 'not measured'
_exptl_crystal_description block
_exptl_crystal_F_000 1928
_exptl_crystal_size_max 0.15
_exptl_crystal_size_mid 0.10
_exptl_crystal_size_min 0.08
_platon_squeeze_details
;
;
_refine_diff_density_max 0.319
_refine_diff_density_min -0.863
_refine_diff_density_rms 0.087
_refine_ls_extinction_method none
_refine_ls_goodness_of_fit_ref 0.833
_refine_ls_hydrogen_treatment constr
_refine_ls_matrix_type full
_refine_ls_number_parameters 196
_refine_ls_number_reflns 4436
_refine_ls_number_restraints 0
_refine_ls_restrained_S_all 0.833
_refine_ls_R_factor_all 0.1070
_refine_ls_R_factor_gt 0.0523
_refine_ls_shift/su_max 0.007
_refine_ls_shift/su_mean 0.000
_refine_ls_structure_factor_coef Fsqd
_refine_ls_weighting_details 'calc w=1/[\s^2^(Fo^2^)+(0.0400P)^2^+0.0000P] where P=(Fo^2^+2Fc^2^)/3'
_refine_ls_weighting_scheme calc
_refine_ls_wR_factor_gt 0.1032
_refine_ls_wR_factor_ref 0.1110
_reflns_number_gt 2048
_reflns_number_total 4436
_reflns_threshold_expression >2sigma(I)
_cod_data_source_file om100040g_si_001.cif
_cod_data_source_block Complex4
_cod_depositor_comments
;
The following automatic conversions were performed:

'_symmetry_cell_setting' value 'Orthorhombic' changed to
'orthorhombic' according to
/home/saulius/struct/CIF-dictionaries/cif_core.dic dictionary named
'cif_core.dic' version 2.4.1 from 2010-06-29.

Automatic conversion script
Id: cif_fix_values 1715 2011-07-08 13:25:40Z adriana 
;
_cod_original_sg_symbol_H-M Pnnm
_cod_database_code 4065631

loop_
_symmetry_equiv_pos_as_xyz
'x, y, z'
'-x, -y, z'
'-x+1/2, y+1/2, -z+1/2'
'x+1/2, -y+1/2, -z+1/2'
'-x, -y, -z'
'x, y, -z'
'x-1/2, -y-1/2, z-1/2'
'-x-1/2, y-1/2, z-1/2'

loop_
_atom_site_label
_atom_site_type_symbol
_atom_site_fract_x
_atom_site_fract_y
_atom_site_fract_z
_atom_site_U_iso_or_equiv
_atom_site_adp_type
_atom_site_occupancy
_atom_site_symmetry_multiplicity
_atom_site_calc_flag
_atom_site_refinement_flags
Pd1 Pd 0.78410(3) 0.10346(4) 1.0000 0.05707(19) Uani 1 2 d S
N1 N 0.8038(2) 0.2314(3) 0.86429(19) 0.0627(11) Uani 1 1 d .
N2 N 0.8834(2) 0.2453(3) 0.93835(19) 0.0690(11) Uani 1 1 d .
N3 N 0.7499(3) -0.0018(3) 0.92451(18) 0.0637(11) Uani 1 1 d .
N4 N 0.7021(4) -0.1519(5) 0.8321(3) 0.125(2) Uani 1 1 d .
C1 C 0.8248(2) 0.1994(3) 0.9290(2) 0.0562(12) Uani 1 1 d .
C2 C 0.9026(3) 0.3058(4) 0.8816(3) 0.0866(17) Uani 1 1 d .
H2 H 0.9417 0.3450 0.8766 0.104 Uiso 1 1 calc R
C3 C 0.8532(3) 0.2955(4) 0.8364(3) 0.0880(17) Uani 1 1 d .
H3 H 0.8517 0.3264 0.7923 0.106 Uiso 1 1 calc R
C4 C 0.9257(3) 0.2246(6) 1.0000 0.073(2) Uani 1 2 d S
H4A H 0.9646 0.2702 1.0000 0.088 Uiso 1 2 calc SR
H4B H 0.9409 0.1524 1.0000 0.088 Uiso 1 2 calc SR
C5 C 0.7401(3) 0.2062(4) 0.8303(3) 0.0704(15) Uani 1 1 d .
C6 C 0.7427(4) 0.1348(5) 0.7738(3) 0.0817(17) Uani 1 1 d .
C7 C 0.6843(5) 0.1101(6) 0.7429(3) 0.117(2) Uani 1 1 d .
H7 H 0.6846 0.0622 0.7061 0.140 Uiso 1 1 calc R
C8 C 0.6262(5) 0.1513(8) 0.7629(4) 0.128(3) Uani 1 1 d .
C9 C 0.6243(4) 0.2230(7) 0.8170(5) 0.133(3) Uani 1 1 d .
H9 H 0.5833 0.2511 0.8306 0.159 Uiso 1 1 calc R
C10 C 0.6828(4) 0.2544(5) 0.8521(3) 0.0957(19) Uani 1 1 d .
C11 C 0.8047(3) 0.0881(5) 0.7484(3) 0.115(2) Uani 1 1 d .
H11A H 0.7944 0.0323 0.7165 0.173 Uiso 1 1 calc R
H11B H 0.8298 0.0607 0.7873 0.173 Uiso 1 1 calc R
H11C H 0.8309 0.1404 0.7248 0.173 Uiso 1 1 calc R
C12 C 0.5587(4) 0.1215(7) 0.7287(4) 0.204(4) Uani 1 1 d .
H12A H 0.5626 0.1264 0.6787 0.306 Uiso 1 1 calc R
H12B H 0.5243 0.1685 0.7448 0.306 Uiso 1 1 calc R
H12C H 0.5471 0.0510 0.7415 0.306 Uiso 1 1 calc R
C13 C 0.6830(3) 0.3362(6) 0.9069(4) 0.150(3) Uani 1 1 d .
H13A H 0.7161 0.3194 0.9416 0.224 Uiso 1 1 calc R
H13B H 0.6396 0.3396 0.9285 0.224 Uiso 1 1 calc R
H13C H 0.6935 0.4027 0.8861 0.224 Uiso 1 1 calc R
C14 C 0.7911(3) -0.0667(4) 0.8937(3) 0.0831(16) Uani 1 1 d .
H14 H 0.8367 -0.0644 0.9041 0.100 Uiso 1 1 calc R
C15 C 0.7670(4) -0.1394(5) 0.8456(4) 0.119(3) Uani 1 1 d .
H15 H 0.7977 -0.1810 0.8217 0.143 Uiso 1 1 calc R
C16 C 0.6616(3) -0.0859(5) 0.8637(3) 0.100(2) Uani 1 1 d .
H16 H 0.6158 -0.0894 0.8548 0.121 Uiso 1 1 calc R
C17 C 0.6860(3) -0.0106(4) 0.9102(3) 0.0765(15) Uani 1 1 d .
H17 H 0.6558 0.0347 0.9318 0.092 Uiso 1 1 calc R

loop_
_atom_site_aniso_label
_atom_site_aniso_U_11
_atom_site_aniso_U_22
_atom_site_aniso_U_33
_atom_site_aniso_U_23
_atom_site_aniso_U_13
_atom_site_aniso_U_12
Pd1 0.0669(4) 0.0703(3) 0.0340(2) 0.000 0.000 0.0039(3)
N1 0.065(3) 0.075(3) 0.048(2) 0.008(2) -0.002(2) -0.003(2)
N2 0.062(3) 0.099(3) 0.045(2) 0.001(2) -0.002(2) -0.006(2)
N3 0.074(3) 0.077(3) 0.039(2) 0.002(2) -0.002(2) -0.006(3)
N4 0.159(7) 0.130(5) 0.085(4) -0.029(3) -0.003(4) -0.031(5)
C1 0.059(4) 0.065(3) 0.045(3) 0.001(2) 0.006(2) 0.002(3)
C2 0.079(4) 0.117(5) 0.063(4) 0.024(3) 0.000(3) -0.026(4)
C3 0.096(5) 0.110(5) 0.058(3) 0.024(3) 0.003(3) -0.020(4)
C4 0.061(5) 0.105(6) 0.054(4) 0.000 0.000 -0.009(4)
C5 0.077(5) 0.084(4) 0.051(3) 0.018(3) -0.012(3) -0.012(3)
C6 0.092(5) 0.100(5) 0.053(3) 0.014(3) -0.013(4) -0.008(4)
C7 0.151(7) 0.129(6) 0.071(4) 0.027(4) -0.038(5) -0.034(6)
C8 0.112(7) 0.185(9) 0.088(6) 0.043(6) -0.050(6) -0.032(6)
C9 0.087(6) 0.199(9) 0.112(6) 0.040(6) -0.015(5) 0.005(5)
C10 0.091(5) 0.131(6) 0.065(4) 0.012(4) -0.006(4) 0.023(5)
C11 0.172(7) 0.110(5) 0.064(4) -0.003(4) -0.006(4) 0.005(5)
C12 0.155(7) 0.280(10) 0.178(9) 0.045(8) -0.066(6) -0.054(7)
C13 0.144(6) 0.207(8) 0.097(5) 0.005(6) -0.003(5) 0.079(6)
C14 0.092(5) 0.080(4) 0.078(4) -0.018(3) 0.014(3) 0.011(3)
C15 0.168(8) 0.101(5) 0.089(5) -0.035(4) 0.011(5) 0.004(5)
C16 0.098(5) 0.132(6) 0.072(4) -0.014(4) -0.005(4) -0.027(5)
C17 0.084(5) 0.092(4) 0.054(3) -0.008(3) 0.004(3) -0.003(4)

loop_
_atom_type_symbol
_atom_type_description
_atom_type_scat_dispersion_real
_atom_type_scat_dispersion_imag
_atom_type_scat_source
C C 0.0033 0.0016 'International Tables Vol C Tables 4.2.6.8 and 6.1.1.4'
H H 0.0000 0.0000 'International Tables Vol C Tables 4.2.6.8 and 6.1.1.4'
N N 0.0061 0.0033 'International Tables Vol C Tables 4.2.6.8 and 6.1.1.4'
O O 0.0106 0.0060 'International Tables Vol C Tables 4.2.6.8 and 6.1.1.4'
F F 0.0171 0.0103 'International Tables Vol C Tables 4.2.6.8 and 6.1.1.4'
S S 0.1246 0.1234 'International Tables Vol C Tables 4.2.6.8 and 6.1.1.4'
Pd Pd -0.9988 1.0072 'International Tables Vol C Tables 4.2.6.8 and 6.1.1.4'

loop_
_geom_angle_atom_site_label_1
_geom_angle_atom_site_label_2
_geom_angle_atom_site_label_3
_geom_angle
_geom_angle_site_symmetry_1
_geom_angle_site_symmetry_3
C1 Pd1 C1 85.4(3) 6_557 .
C1 Pd1 N3 175.1(2) 6_557 .
C1 Pd1 N3 93.38(17) . .
C1 Pd1 N3 93.38(17) 6_557 6_557
C1 Pd1 N3 175.1(2) . 6_557
N3 Pd1 N3 87.5(2) . 6_557
C1 N1 C3 107.7(4) . .
C1 N1 C5 127.0(4) . .
C3 N1 C5 125.2(4) . .
C1 N2 C2 112.8(4) . .
C1 N2 C4 122.4(4) . .
C2 N2 C4 124.6(5) . .
C14 N3 C17 117.7(5) . .
C14 N3 Pd1 120.9(4) . .
C17 N3 Pd1 121.2(4) . .
C16 N4 C15 115.6(6) . .
N2 C1 N1 105.2(4) . .
N2 C1 Pd1 122.7(3) . .
N1 C1 Pd1 132.1(4) . .
C3 C2 N2 104.4(5) . .
C2 C3 N1 109.9(5) . .
N2 C4 N2 106.2(5) . 6_557
C10 C5 C6 123.7(5) . .
C10 C5 N1 119.6(6) . .
C6 C5 N1 116.6(6) . .
C7 C6 C5 117.1(6) . .
C7 C6 C11 119.6(7) . .
C5 C6 C11 123.3(6) . .
C8 C7 C6 122.4(8) . .
C7 C8 C9 120.1(8) . .
C7 C8 C12 122.8(10) . .
C9 C8 C12 117.1(10) . .
C8 C9 C10 121.6(8) . .
C5 C10 C9 115.0(7) . .
C5 C10 C13 122.1(7) . .
C9 C10 C13 122.8(7) . .
N3 C14 C15 120.2(6) . .
N4 C15 C14 123.0(7) . .
N4 C16 C17 121.3(6) . .
N3 C17 C16 122.1(5) . .

loop_
_geom_bond_atom_site_label_1
_geom_bond_atom_site_label_2
_geom_bond_distance
_geom_bond_site_symmetry_2
Pd1 C1 1.999(4) 6_557
Pd1 C1 1.999(4) .
Pd1 N3 2.084(4) .
Pd1 N3 2.084(4) 6_557
N1 C1 1.367(5) .
N1 C3 1.387(6) .
N1 C5 1.460(6) .
N2 C1 1.318(5) .
N2 C2 1.385(6) .
N2 C4 1.472(5) .
N3 C14 1.306(5) .
N3 C17 1.307(5) .
N4 C16 1.312(7) .
N4 C15 1.329(8) .
C2 C3 1.316(6) .
C4 N2 1.472(5) 6_557
C5 C10 1.362(7) .
C5 C6 1.413(7) .
C6 C7 1.343(8) .
C6 C11 1.456(7) .
C7 C8 1.329(9) .
C8 C9 1.380(10) .
C8 C12 1.543(9) .
C9 C10 1.403(9) .
C10 C13 1.477(8) .
C14 C15 1.392(8) .
C16 C17 1.396(7) .

loop_
_platon_squeeze_void_nr
_platon_squeeze_void_average_x
_platon_squeeze_void_average_y
_platon_squeeze_void_average_z
_platon_squeeze_void_volume
_platon_squeeze_void_count_electrons
1 0.439 0.001 -0.036 2188.3 903.0
